data_7017801
loop_
_publ_author_name
'Maini, Lucia'
'Braga, Dario'
'Mazzeo, Paolo P.'
'Ventura, Barbara'

_publ_section_title
;
 Polymorph and isomer conversion of complexes based on CuI and PPh3 easily
 observed via luminescence.
;
_journal_issue 2
_journal_name_full 'Dalton transactions (Cambridge, England : 2003)'
_journal_page_first 531
_journal_page_last 539
_journal_paper_doi 10.1039/c1dt11462j
_journal_volume 41
_journal_year 2012
_chemical_formula_sum 'C54 H45 Cu I P3'
_chemical_formula_weight 977.25
_space_group_IT_number 14
_symmetry_cell_setting monoclinic
_symmetry_space_group_name_Hall '-P 2ybc'
_symmetry_space_group_name_H-M 'P 1 21/c 1'
_atom_sites_solution_hydrogens geom
_atom_sites_solution_primary direct
_atom_sites_solution_secondary difmap
_audit_creation_method SHELXL-97
_audit_update_record
;
2011-06-28 # Formatted by publCIF
;
_cell_angle_alpha 90.00
_cell_angle_beta 93.953(4)
_cell_angle_gamma 90.00
_cell_formula_units_Z 4
_cell_length_a 13.2375(5)
_cell_length_b 18.5976(7)
_cell_length_c 18.9297(7)
_cell_measurement_reflns_used 7743
_cell_measurement_temperature 293(2)
_cell_measurement_theta_max 28.9608
_cell_measurement_theta_min 2.6740
_cell_volume 4649.1(3)
_computing_cell_refinement
;
CrysAlisPro, Oxford Diffraction Ltd.,
Version 1.171.33.46 (release 27-08-2009 CrysAlis171 .NET)
(compiled Aug 27 2009,17:19:36)
;
_computing_data_collection
;
CrysAlisPro, Oxford Diffraction Ltd.,
Version 1.171.33.46 (release 27-08-2009 CrysAlis171 .NET)
(compiled Aug 27 2009,17:19:36)
;
_computing_data_reduction
;
CrysAlisPro, Oxford Diffraction Ltd.,
Version 1.171.33.46 (release 27-08-2009 CrysAlis171 .NET)
(compiled Aug 27 2009,17:19:36)
;
_computing_structure_refinement 'SHELXL-97 (Sheldrick, 1997)'
_computing_structure_solution 'SHELXS-97 (Sheldrick, 1990)'
_diffrn_ambient_temperature 293(2)
_diffrn_detector_area_resol_mean 16.1340
_diffrn_measured_fraction_theta_full 0.999
_diffrn_measured_fraction_theta_max 0.851
_diffrn_measurement_device_type 'Xcalibur, Sapphire3'
_diffrn_measurement_method '\w scans'
_diffrn_radiation_monochromator graphite
_diffrn_radiation_source 'fine-focus sealed tube'
_diffrn_radiation_type MoK\a
_diffrn_radiation_wavelength 0.71073
_diffrn_reflns_av_R_equivalents 0.0351
_diffrn_reflns_av_sigmaI/netI 0.0876
_diffrn_reflns_limit_h_max 16
_diffrn_reflns_limit_h_min -17
_diffrn_reflns_limit_k_max 22
_diffrn_reflns_limit_k_min -23
_diffrn_reflns_limit_l_max 25
_diffrn_reflns_limit_l_min -15
_diffrn_reflns_number 24269
_diffrn_reflns_theta_full 25.00
_diffrn_reflns_theta_max 29.02
_diffrn_reflns_theta_min 2.68
_exptl_absorpt_coefficient_mu 1.272
_exptl_absorpt_correction_T_max 1.00000
_exptl_absorpt_correction_T_min 0.95037
_exptl_absorpt_correction_type multi-scan
_exptl_crystal_colour colourless
_exptl_crystal_density_diffrn 1.396
_exptl_crystal_density_method 'not measured'
_exptl_crystal_description prism
_exptl_crystal_F_000 1984
_exptl_crystal_size_max 0.2
_exptl_crystal_size_mid 0.1
_exptl_crystal_size_min 0.09
_refine_diff_density_max 2.150
_refine_diff_density_min -0.733
_refine_diff_density_rms 0.072
_refine_ls_extinction_method none
_refine_ls_goodness_of_fit_ref 0.763
_refine_ls_hydrogen_treatment constr
_refine_ls_matrix_type full
_refine_ls_number_parameters 424
_refine_ls_number_reflns 10549
_refine_ls_number_restraints 0
_refine_ls_restrained_S_all 0.763
_refine_ls_R_factor_all 0.0970
_refine_ls_R_factor_gt 0.0439
_refine_ls_shift/su_max 0.001
_refine_ls_shift/su_mean 0.000
_refine_ls_structure_factor_coef Fsqd
_refine_ls_weighting_details 'calc w=1/[\s^2^(Fo^2^)+(0.0872P)^2^+0.0000P] where P=(Fo^2^+2Fc^2^)/3'
_refine_ls_weighting_scheme calc
_refine_ls_wR_factor_gt 0.1157
_refine_ls_wR_factor_ref 0.1302
_reflns_number_gt 5638
_reflns_number_total 10549
_reflns_threshold_expression >2sigma(I)
_cod_data_source_file c1dt11462j.txt
_cod_data_source_block shelxl4
_cod_database_code 7017801

loop_
_symmetry_equiv_pos_as_xyz
'x, y, z'
'-x, y+1/2, -z+1/2'
'-x, -y, -z'
'x, -y-1/2, z-1/2'

loop_
_atom_site_label
_atom_site_type_symbol
_atom_site_fract_x
_atom_site_fract_y
_atom_site_fract_z
_atom_site_U_iso_or_equiv
_atom_site_adp_type
_atom_site_occupancy
_atom_site_symmetry_multiplicity
_atom_site_calc_flag
_atom_site_refinement_flags
C1 C 0.49785(15) 0.41363(14) 0.14472(15) 0.0381(9) Uani 1 1 d G
C2 C 0.51372(19) 0.34000(13) 0.15146(16) 0.0468(11) Uani 1 1 d G
H2 H 0.4591 0.3093 0.1559 0.056 Uiso 1 1 calc R
C3 C 0.6112(2) 0.31228(12) 0.15159(16) 0.0571(13) Uani 1 1 d G
H3 H 0.6219 0.2630 0.1561 0.068 Uiso 1 1 calc R
C4 C 0.69290(17) 0.35819(18) 0.14496(17) 0.0594(13) Uani 1 1 d G
H4 H 0.7582 0.3396 0.1450 0.071 Uiso 1 1 calc R
C5 C 0.67704(17) 0.43183(16) 0.13822(17) 0.0615(13) Uani 1 1 d G
H5 H 0.7317 0.4625 0.1338 0.074 Uiso 1 1 calc R
C6 C 0.5795(2) 0.45955(11) 0.13809(16) 0.0499(11) Uani 1 1 d G
H6 H 0.5689 0.5088 0.1336 0.060 Uiso 1 1 calc R
C7 C 0.31935(19) 0.41431(14) 0.05214(11) 0.0360(9) Uani 1 1 d G
C8 C 0.21552(18) 0.41628(16) 0.03525(14) 0.0491(11) Uani 1 1 d G
H8 H 0.1720 0.4316 0.0688 0.059 Uiso 1 1 calc R
C9 C 0.17669(16) 0.39543(18) -0.03172(16) 0.0652(14) Uani 1 1 d G
H9 H 0.1072 0.3967 -0.0430 0.078 Uiso 1 1 calc R
C10 C 0.2417(2) 0.37260(17) -0.08181(12) 0.0623(14) Uani 1 1 d G
H10 H 0.2157 0.3586 -0.1266 0.075 Uiso 1 1 calc R
C11 C 0.3455(2) 0.37063(16) -0.06493(13) 0.0556(12) Uani 1 1 d G
H11 H 0.3890 0.3554 -0.0984 0.067 Uiso 1 1 calc R
C12 C 0.38436(15) 0.39149(15) 0.00204(14) 0.0488(11) Uani 1 1 d G
H12 H 0.4538 0.3902 0.0133 0.059 Uiso 1 1 calc R
C13 C 0.3777(2) 0.54282(10) 0.12798(13) 0.0392(10) Uani 1 1 d G
C14 C 0.3501(2) 0.57611(13) 0.06378(12) 0.0448(10) Uani 1 1 d G
H14 H 0.3267 0.5487 0.0249 0.054 Uiso 1 1 calc R
C15 C 0.3574(3) 0.65037(14) 0.05764(14) 0.0603(13) Uani 1 1 d G
H15 H 0.3390 0.6726 0.0147 0.072 Uiso 1 1 calc R
C16 C 0.3923(3) 0.69135(10) 0.11571(18) 0.0732(16) Uani 1 1 d G
H16 H 0.3972 0.7410 0.1116 0.088 Uiso 1 1 calc R
C17 C 0.4199(3) 0.65806(14) 0.17990(15) 0.0750(17) Uani 1 1 d G
H17 H 0.4432 0.6855 0.2187 0.090 Uiso 1 1 calc R
C18 C 0.4125(3) 0.58380(15) 0.18604(11) 0.0592(13) Uani 1 1 d G
H18 H 0.4310 0.5615 0.2290 0.071 Uiso 1 1 calc R
C19 C 0.3136(2) 0.52688(12) 0.38274(14) 0.0419(10) Uani 1 1 d G
C20 C 0.2702(2) 0.57731(15) 0.33568(11) 0.0520(12) Uani 1 1 d G
H20 H 0.2628 0.5670 0.2875 0.062 Uiso 1 1 calc R
C21 C 0.2380(2) 0.64318(13) 0.36058(16) 0.0590(13) Uani 1 1 d G
H21 H 0.2090 0.6769 0.3291 0.071 Uiso 1 1 calc R
C22 C 0.2492(3) 0.65861(13) 0.43254(17) 0.0622(14) Uani 1 1 d G
H22 H 0.2277 0.7027 0.4492 0.075 Uiso 1 1 calc R
C23 C 0.2926(3) 0.60819(17) 0.47960(12) 0.0726(16) Uani 1 1 d G
H23 H 0.3000 0.6185 0.5277 0.087 Uiso 1 1 calc R
C24 C 0.3248(2) 0.54232(15) 0.45470(13) 0.0601(13) Uani 1 1 d G
H24 H 0.3538 0.5086 0.4862 0.072 Uiso 1 1 calc R
C25 C 0.49128(18) 0.45490(17) 0.34143(16) 0.0471(11) Uani 1 1 d G
C26 C 0.5478(3) 0.39549(14) 0.32345(16) 0.0601(13) Uani 1 1 d G
H26 H 0.5162 0.3514 0.3147 0.072 Uiso 1 1 calc R
C27 C 0.6517(2) 0.40194(19) 0.31853(17) 0.0715(15) Uani 1 1 d G
H27 H 0.6896 0.3622 0.3065 0.086 Uiso 1 1 calc R
C28 C 0.69907(18) 0.4678(2) 0.33161(18) 0.0772(16) Uani 1 1 d G
H28 H 0.7686 0.4721 0.3283 0.093 Uiso 1 1 calc R
C29 C 0.6425(3) 0.52719(17) 0.34960(18) 0.0768(16) Uani 1 1 d G
H29 H 0.6742 0.5712 0.3583 0.092 Uiso 1 1 calc R
C30 C 0.5386(2) 0.52074(14) 0.35451(17) 0.0633(14) Uani 1 1 d G
H30 H 0.5008 0.5605 0.3665 0.076 Uiso 1 1 calc R
C31 C 0.3485(3) 0.37816(15) 0.41914(13) 0.0513(12) Uani 1 1 d G
C32 C 0.4278(2) 0.37012(17) 0.47059(18) 0.0726(17) Uani 1 1 d G
H32 H 0.4888 0.3938 0.4658 0.087 Uiso 1 1 calc R
C33 C 0.4159(3) 0.3266(2) 0.52915(15) 0.097(2) Uani 1 1 d G
H33 H 0.4690 0.3212 0.5636 0.116 Uiso 1 1 calc R
C34 C 0.3247(4) 0.29115(18) 0.53626(15) 0.091(2) Uani 1 1 d G
H34 H 0.3168 0.2620 0.5754 0.109 Uiso 1 1 calc R
C35 C 0.2454(3) 0.29919(18) 0.4848(2) 0.0858(19) Uani 1 1 d G
H35 H 0.1844 0.2755 0.4896 0.103 Uiso 1 1 calc R
C36 C 0.2573(2) 0.34270(17) 0.42625(16) 0.0639(14) Uani 1 1 d G
H36 H 0.2042 0.3481 0.3918 0.077 Uiso 1 1 calc R
C37 C 0.0582(2) 0.52752(12) 0.21724(16) 0.0436(10) Uani 1 1 d G
C38 C 0.1146(2) 0.57218(16) 0.17616(16) 0.0539(12) Uani 1 1 d G
H38 H 0.1721 0.5546 0.1564 0.065 Uiso 1 1 calc R
C39 C 0.0852(3) 0.64319(15) 0.16461(17) 0.0740(16) Uani 1 1 d G
H39 H 0.1229 0.6731 0.1371 0.089 Uiso 1 1 calc R
C40 C -0.0007(3) 0.66953(12) 0.1941(2) 0.0760(17) Uani 1 1 d G
H40 H -0.0204 0.7170 0.1864 0.091 Uiso 1 1 calc R
C41 C -0.0571(2) 0.62486(18) 0.23520(19) 0.0744(16) Uani 1 1 d G
H41 H -0.1146 0.6425 0.2550 0.089 Uiso 1 1 calc R
C42 C -0.0276(2) 0.55386(16) 0.24676(16) 0.0648(14) Uani 1 1 d G
H42 H -0.0654 0.5240 0.2742 0.078 Uiso 1 1 calc R
C43 C 0.0329(2) 0.40923(17) 0.30664(15) 0.0506(11) Uani 1 1 d G
C44 C 0.0667(2) 0.44314(19) 0.36930(19) 0.0779(16) Uani 1 1 d G
H44 H 0.1187 0.4768 0.3693 0.093 Uiso 1 1 calc R
C45 C 0.0228(3) 0.4268(2) 0.43196(15) 0.103(2) Uani 1 1 d G
H45 H 0.0454 0.4495 0.4739 0.124 Uiso 1 1 calc R
C46 C -0.0549(3) 0.3765(2) 0.43195(19) 0.099(2) Uani 1 1 d G
H46 H -0.0843 0.3655 0.4739 0.118 Uiso 1 1 calc R
C47 C -0.0887(2) 0.34259(18) 0.3693(3) 0.093(2) Uani 1 1 d G
H47 H -0.1407 0.3090 0.3693 0.111 Uiso 1 1 calc R
C48 C -0.0448(2) 0.35895(17) 0.30663(19) 0.0643(14) Uani 1 1 d G
H48 H -0.0674 0.3363 0.2647 0.077 Uiso 1 1 calc R
C49 C 0.0259(2) 0.38888(15) 0.15402(14) 0.0450(11) Uani 1 1 d G
C50 C -0.0361(2) 0.42676(13) 0.10482(16) 0.0532(12) Uani 1 1 d G
H50 H -0.0460 0.4759 0.1106 0.064 Uiso 1 1 calc R
C51 C -0.0833(2) 0.39126(19) 0.04695(15) 0.0681(15) Uani 1 1 d G
H51 H -0.1248 0.4166 0.0140 0.082 Uiso 1 1 calc R
C52 C -0.0685(3) 0.31788(19) 0.03828(16) 0.0728(16) Uani 1 1 d G
H52 H -0.1001 0.2941 -0.0004 0.087 Uiso 1 1 calc R
C53 C -0.0065(3) 0.28000(13) 0.0875(2) 0.0788(17) Uani 1 1 d G
H53 H 0.0034 0.2309 0.0817 0.095 Uiso 1 1 calc R
C54 C 0.0407(2) 0.31550(15) 0.14535(17) 0.0644(14) Uani 1 1 d G
H54 H 0.0822 0.2902 0.1783 0.077 Uiso 1 1 calc R
I1 I 0.29005(2) 0.265675(15) 0.244764(17) 0.05219(12) Uani 1 1 d .
Cu2 Cu 0.27326(4) 0.40915(3) 0.23635(2) 0.03532(13) Uani 1 1 d .
P3 P 0.36580(8) 0.44465(5) 0.14095(5) 0.0352(2) Uani 1 1 d .
P4 P 0.09878(8) 0.43343(6) 0.22789(6) 0.0390(3) Uani 1 1 d .
P5 P 0.35480(9) 0.44127(6) 0.34533(6) 0.0420(3) Uani 1 1 d .

loop_
_atom_site_aniso_label
_atom_site_aniso_U_11
_atom_site_aniso_U_22
_atom_site_aniso_U_33
_atom_site_aniso_U_23
_atom_site_aniso_U_13
_atom_site_aniso_U_12
C1 0.035(2) 0.048(2) 0.033(2) 0.0037(18) 0.0081(17) -0.001(2)
C2 0.046(3) 0.048(3) 0.047(3) 0.003(2) 0.008(2) 0.004(2)
C3 0.060(3) 0.061(3) 0.051(3) 0.005(2) 0.009(2) 0.016(3)
C4 0.044(3) 0.084(4) 0.051(3) 0.009(3) 0.009(2) 0.018(3)
C5 0.041(3) 0.080(4) 0.064(3) 0.008(3) 0.010(2) 0.000(3)
C6 0.046(3) 0.050(3) 0.054(3) 0.009(2) 0.006(2) 0.001(2)
C7 0.043(2) 0.029(2) 0.037(2) 0.0021(16) 0.0066(18) -0.0065(18)
C8 0.037(2) 0.057(3) 0.054(3) -0.005(2) 0.008(2) -0.002(2)
C9 0.046(3) 0.088(4) 0.059(3) -0.005(3) -0.009(3) -0.012(3)
C10 0.072(4) 0.071(3) 0.042(3) -0.007(2) -0.005(3) -0.013(3)
C11 0.069(3) 0.061(3) 0.039(3) -0.004(2) 0.016(2) -0.005(3)
C12 0.047(3) 0.053(3) 0.047(3) 0.001(2) 0.010(2) -0.004(2)
C13 0.037(2) 0.042(2) 0.039(2) 0.0038(18) 0.0100(19) 0.0010(19)
C14 0.050(3) 0.041(2) 0.043(3) 0.0036(19) 0.005(2) 0.001(2)
C15 0.075(4) 0.046(3) 0.060(3) 0.017(2) 0.006(3) 0.002(3)
C16 0.093(4) 0.037(3) 0.092(4) -0.001(3) 0.020(3) -0.003(3)
C17 0.115(5) 0.054(3) 0.057(3) -0.014(3) 0.010(3) -0.015(3)
C18 0.091(4) 0.046(3) 0.041(3) -0.004(2) 0.008(3) -0.009(3)
C19 0.043(3) 0.042(2) 0.040(2) 0.0009(19) 0.004(2) -0.001(2)
C20 0.065(3) 0.046(3) 0.045(3) 0.004(2) 0.005(2) -0.005(2)
C21 0.066(3) 0.045(3) 0.066(3) 0.011(2) 0.002(3) 0.000(2)
C22 0.067(4) 0.048(3) 0.075(4) -0.009(3) 0.021(3) 0.004(2)
C23 0.086(4) 0.080(4) 0.051(3) -0.025(3) 0.002(3) 0.023(3)
C24 0.068(3) 0.068(3) 0.043(3) -0.010(2) -0.004(2) 0.018(3)
C25 0.052(3) 0.056(3) 0.032(2) -0.0016(19) -0.008(2) 0.008(2)
C26 0.066(3) 0.070(3) 0.043(3) -0.003(2) -0.005(2) 0.011(3)
C27 0.062(4) 0.099(4) 0.053(3) 0.000(3) 0.002(3) 0.018(3)
C28 0.052(3) 0.118(5) 0.063(4) -0.003(3) 0.008(3) 0.001(4)
C29 0.064(4) 0.087(4) 0.078(4) -0.007(3) -0.003(3) -0.012(3)
C30 0.055(3) 0.067(3) 0.067(3) -0.014(3) -0.005(3) 0.004(3)
C31 0.075(3) 0.039(2) 0.039(3) 0.0030(19) 0.005(2) 0.007(2)
C32 0.111(5) 0.059(3) 0.045(3) 0.005(2) -0.020(3) 0.003(3)
C33 0.174(8) 0.060(4) 0.052(4) 0.009(3) -0.026(4) 0.007(4)
C34 0.183(8) 0.047(3) 0.044(3) 0.012(2) 0.012(4) 0.019(4)
C35 0.129(6) 0.057(3) 0.077(4) 0.011(3) 0.049(4) 0.005(4)
C36 0.092(4) 0.051(3) 0.050(3) 0.010(2) 0.017(3) 0.010(3)
C37 0.041(3) 0.043(2) 0.047(3) -0.002(2) -0.002(2) 0.003(2)
C38 0.060(3) 0.048(3) 0.053(3) 0.003(2) 0.003(2) 0.003(2)
C39 0.095(5) 0.050(3) 0.076(4) 0.016(3) 0.000(3) 0.004(3)
C40 0.094(5) 0.046(3) 0.084(4) -0.006(3) -0.018(4) 0.012(3)
C41 0.070(4) 0.067(4) 0.086(4) -0.014(3) 0.003(3) 0.027(3)
C42 0.056(3) 0.055(3) 0.085(4) 0.010(3) 0.017(3) 0.010(3)
C43 0.042(3) 0.055(3) 0.056(3) 0.011(2) 0.013(2) 0.019(2)
C44 0.070(4) 0.107(4) 0.059(4) -0.002(3) 0.020(3) -0.002(3)
C45 0.099(5) 0.153(7) 0.062(4) -0.008(4) 0.037(4) 0.017(5)
C46 0.092(5) 0.112(5) 0.099(6) 0.042(4) 0.054(4) 0.032(4)
C47 0.067(4) 0.075(4) 0.142(7) 0.036(4) 0.046(4) 0.018(3)
C48 0.055(3) 0.064(3) 0.076(4) 0.025(3) 0.022(3) 0.001(3)
C49 0.031(2) 0.053(3) 0.052(3) 0.000(2) 0.004(2) -0.006(2)
C50 0.040(3) 0.060(3) 0.059(3) 0.005(2) 0.002(2) -0.003(2)
C51 0.051(3) 0.089(4) 0.062(3) 0.012(3) -0.006(3) -0.008(3)
C52 0.059(3) 0.091(4) 0.066(4) -0.007(3) -0.010(3) -0.027(3)
C53 0.077(4) 0.065(4) 0.092(5) -0.013(3) -0.011(4) -0.016(3)
C54 0.059(3) 0.049(3) 0.083(4) 0.000(3) -0.013(3) -0.002(3)
I1 0.0633(2) 0.03830(16) 0.0560(2) 0.00405(13) 0.01155(15) -0.00111(14)
Cu2 0.0377(3) 0.0367(3) 0.0318(3) -0.0008(2) 0.0036(2) -0.0010(2)
P3 0.0357(6) 0.0368(5) 0.0338(6) 0.0036(4) 0.0066(5) -0.0001(5)
P4 0.0345(6) 0.0404(6) 0.0426(6) 0.0034(5) 0.0064(5) 0.0022(5)
P5 0.0524(7) 0.0423(6) 0.0306(6) 0.0000(5) -0.0010(5) 0.0016(5)

loop_
_atom_type_symbol
_atom_type_description
_atom_type_scat_dispersion_real
_atom_type_scat_dispersion_imag
_atom_type_scat_source
C C 0.0033 0.0016 'International Tables Vol C Tables 4.2.6.8 and 6.1.1.4'
H H 0.0000 0.0000 'International Tables Vol C Tables 4.2.6.8 and 6.1.1.4'
Cu Cu 0.3201 1.2651 'International Tables Vol C Tables 4.2.6.8 and 6.1.1.4'
P P 0.1023 0.0942 'International Tables Vol C Tables 4.2.6.8 and 6.1.1.4'
I I -0.4742 1.8119 'International Tables Vol C Tables 4.2.6.8 and 6.1.1.4'

loop_
_geom_angle_atom_site_label_1
_geom_angle_atom_site_label_2
_geom_angle_atom_site_label_3
_geom_angle
C2 C1 C6 120.0
C2 C1 P3 116.76(16)
C6 C1 P3 123.18(16)
C1 C2 C3 120.0
C4 C3 C2 120.0
C3 C4 C5 120.0
C6 C5 C4 120.0
C5 C6 C1 120.0
C8 C7 C12 120.0
C8 C7 P3 117.72(16)
C12 C7 P3 122.26(16)
C9 C8 C7 120.0
C8 C9 C10 120.0
C11 C10 C9 120.0
C10 C11 C12 120.0
C11 C12 C7 120.0
C14 C13 C18 120.0
C14 C13 P3 122.41(15)
C18 C13 P3 117.56(15)
C13 C14 C15 120.0
C16 C15 C14 120.0
C15 C16 C17 120.0
C18 C17 C16 120.0
C17 C18 C13 120.0
C20 C19 C24 120.0
C20 C19 P5 117.21(16)
C24 C19 P5 122.79(16)
C19 C20 C21 120.0
C22 C21 C20 120.0
C21 C22 C23 120.0
C24 C23 C22 120.0
C23 C24 C19 120.0
C26 C25 C30 120.0
C26 C25 P5 116.72(19)
C30 C25 P5 123.28(19)
C27 C26 C25 120.0
C28 C27 C26 120.0
C27 C28 C29 120.0
C30 C29 C28 120.0
C29 C30 C25 120.0
C32 C31 C36 120.0
C32 C31 P5 122.11(19)
C36 C31 P5 117.63(19)
C33 C32 C31 120.0
C32 C33 C34 120.0
C35 C34 C33 120.0
C36 C35 C34 120.0
C35 C36 C31 120.0
C38 C37 C42 120.0
C38 C37 P4 117.80(18)
C42 C37 P4 122.17(18)
C37 C38 C39 120.0
C38 C39 C40 120.0
C41 C40 C39 120.0
C42 C41 C40 120.0
C41 C42 C37 120.0
C44 C43 C48 120.0
C44 C43 P4 116.0(2)
C48 C43 P4 123.9(2)
C43 C44 C45 120.0
C46 C45 C44 120.0
C45 C46 C47 120.0
C48 C47 C46 120.0
C47 C48 C43 120.0
C50 C49 C54 120.0
C50 C49 P4 122.37(17)
C54 C49 P4 117.45(17)
C49 C50 C51 120.0
C52 C51 C50 120.0
C53 C52 C51 120.0
C52 C53 C54 120.0
C53 C54 C49 120.0
P5 Cu2 P3 111.92(4)
P5 Cu2 P4 113.77(5)
P3 Cu2 P4 117.18(4)
P5 Cu2 I1 99.82(3)
P3 Cu2 I1 106.28(3)
P4 Cu2 I1 105.82(3)
C1 P3 C7 101.33(13)
C1 P3 C13 103.05(13)
C7 P3 C13 101.98(13)
C1 P3 Cu2 115.32(10)
C7 P3 Cu2 117.26(10)
C13 P3 Cu2 115.69(10)
C43 P4 C37 99.86(15)
C43 P4 C49 104.67(16)
C37 P4 C49 102.22(14)
C43 P4 Cu2 114.71(11)
C37 P4 Cu2 117.98(10)
C49 P4 Cu2 115.27(11)
C25 P5 C31 102.51(15)
C25 P5 C19 102.43(14)
C31 P5 C19 103.33(14)
C25 P5 Cu2 113.36(11)
C31 P5 Cu2 117.82(11)
C19 P5 Cu2 115.43(10)

loop_
_geom_bond_atom_site_label_1
_geom_bond_atom_site_label_2
_geom_bond_distance
C1 C2 1.3900
C1 C6 1.3900
C1 P3 1.837(2)
C2 C3 1.3900
C3 C4 1.3900
C4 C5 1.3900
C5 C6 1.3900
C7 C8 1.3900
C7 C12 1.3900
C7 P3 1.839(2)
C8 C9 1.3900
C9 C10 1.3900
C10 C11 1.3900
C11 C12 1.3900
C13 C14 1.3900
C13 C18 1.3900
C13 P3 1.850(2)
C14 C15 1.3900
C15 C16 1.3900
C16 C17 1.3900
C17 C18 1.3900
C19 C20 1.3900
C19 C24 1.3900
C19 P5 1.840(2)
C20 C21 1.3900
C21 C22 1.3900
C22 C23 1.3900
C23 C24 1.3900
C25 C26 1.3900
C25 C30 1.3900
C25 P5 1.831(3)
C26 C27 1.3900
C27 C28 1.3900
C28 C29 1.3900
C29 C30 1.3900
C31 C32 1.3900
C31 C36 1.3900
C31 P5 1.831(2)
C32 C33 1.3900
C33 C34 1.3900
C34 C35 1.3900
C35 C36 1.3900
C37 C38 1.3900
C37 C42 1.3900
C37 P4 1.837(2)
C38 C39 1.3900
C39 C40 1.3900
C40 C41 1.3900
C41 C42 1.3900
C43 C44 1.3900
C43 C48 1.3900
C43 P4 1.834(3)
C44 C45 1.3900
C45 C46 1.3900
C46 C47 1.3900
C47 C48 1.3900
C49 C50 1.3900
C49 C54 1.3900
C49 P4 1.840(2)
C50 C51 1.3900
C51 C52 1.3900
C52 C53 1.3900
C53 C54 1.3900
I1 Cu2 2.6813(6)
Cu2 P5 2.3390(11)
Cu2 P3 2.3459(11)
Cu2 P4 2.3480(12)
